data_1525833
loop_
_publ_author_name
'Lodziana, Z.'
'Parlinski, K.'
'Hafner, J.'

_publ_section_title
;
 Ab initio studies of high-pressure transformations in Ge O2
;
_journal_name_full 'Physical Review, Serie 3. B - Condensed Matter (18,1978-)'
_journal_page_first 1341061
_journal_page_last 1341067
_journal_volume 63
_journal_year 2001
_chemical_formula_sum 'Ge O2'
_space_group_IT_number 60
_symmetry_space_group_name_Hall '-P 2n 2ab'
_symmetry_space_group_name_H-M 'P b c n'
_cell_angle_alpha 90
_cell_angle_beta 90
_cell_angle_gamma 90
_cell_formula_units_Z 4
_cell_length_a 4.5792
_cell_length_b 4.0956
_cell_length_c 5.088
_cell_volume 95.423
_citation_journal_id_ASTM PRBMDO
_cod_data_source_file Lodziana_PRBMDO_2001_1883.cif
_cod_data_source_block Ge1O2
_cod_original_cell_volume 95.42326
_cod_original_formula_sum 'Ge1 O2'
_cod_database_code 1525833

loop_
_symmetry_equiv_pos_as_xyz
x,y,z
-x+1/2,-y+1/2,z+1/2
x+1/2,-y+1/2,-z
-x,y,-z+1/2
-x,-y,-z
x-1/2,y-1/2,-z-1/2
-x-1/2,y-1/2,z
x,-y,z-1/2

loop_
_atom_site_label
_atom_site_type_symbol
_atom_site_fract_x
_atom_site_fract_y
_atom_site_fract_z
_atom_site_occupancy
_atom_site_U_iso_or_equiv
O1 O-2 0.2394 0.892 0.4221 1 0.0
Ge1 Ge+4 0.5 0.6613 0.25 1 0.0
